data_4503628
loop_
_publ_author_name
'Hauser, Melanie R.'
'Zhakarov, Lev'
'Doxsee, Kenneth M.'
'Li, Tonglei'

_publ_section_title
;
 Polymorphism of a Simple Organic Amide
;
_journal_issue 12
_journal_name_full 'Crystal Growth &amp; Design'
_journal_page_first 4428
_journal_paper_doi 10.1021/cg800171h
_journal_volume 8
_journal_year 2008
_chemical_formula_sum 'C16 H18 N2 O4'
_chemical_formula_weight 302.32
_chemical_name_systematic
; 
 ? 
;
_space_group_IT_number 61
_symmetry_cell_setting orthorhombic
_symmetry_space_group_name_Hall '-P 2ac 2ab'
_symmetry_space_group_name_H-M 'P b c a'
_atom_sites_solution_hydrogens geom
_atom_sites_solution_primary direct
_atom_sites_solution_secondary difmap
_audit_creation_method SHELXL-97
_cell_angle_alpha 90.00
_cell_angle_beta 90.00
_cell_angle_gamma 90.00
_cell_formula_units_Z 4
_cell_length_a 14.167(3)
_cell_length_b 5.6343(13)
_cell_length_c 18.694(5)
_cell_measurement_reflns_used 3251
_cell_measurement_temperature 153(2)
_cell_measurement_theta_max 28.19
_cell_measurement_theta_min 2.61
_cell_volume 1492.2(6)
_computing_cell_refinement 'Bruker SMART'
_computing_data_collection 'Bruker SMART'
_computing_data_reduction 'Bruker SAINT'
_computing_molecular_graphics 'Bruker SHELXTL'
_computing_publication_material 'Bruker SHELXTL'
_computing_structure_refinement 'SHELXL-97 (Sheldrick, 1997)'
_computing_structure_solution 'SHELXS-97 (Sheldrick, 1990)'
_diffrn_ambient_temperature 153(2)
_diffrn_measured_fraction_theta_full 0.961
_diffrn_measured_fraction_theta_max 0.961
_diffrn_measurement_device_type 'CCD area detector'
_diffrn_measurement_method 'phi and omega scans'
_diffrn_radiation_monochromator graphite
_diffrn_radiation_source 'fine-focus sealed tube'
_diffrn_radiation_type MoK\a
_diffrn_radiation_wavelength 0.71073
_diffrn_reflns_av_R_equivalents 0.0280
_diffrn_reflns_av_sigmaI/netI 0.0230
_diffrn_reflns_limit_h_max 18
_diffrn_reflns_limit_h_min -18
_diffrn_reflns_limit_k_max 7
_diffrn_reflns_limit_k_min -7
_diffrn_reflns_limit_l_max 18
_diffrn_reflns_limit_l_min -24
_diffrn_reflns_number 9127
_diffrn_reflns_theta_full 28.26
_diffrn_reflns_theta_max 28.26
_diffrn_reflns_theta_min 2.18
_exptl_absorpt_coefficient_mu 0.098
_exptl_absorpt_correction_T_max 1.000
_exptl_absorpt_correction_T_min 0.604
_exptl_absorpt_correction_type multi-scan
_exptl_absorpt_process_details SADABS
_exptl_crystal_colour colorless
_exptl_crystal_density_diffrn 1.346
_exptl_crystal_density_meas 0
_exptl_crystal_density_method 'not measured'
_exptl_crystal_description block
_exptl_crystal_F_000 640
_exptl_crystal_size_max 0.24
_exptl_crystal_size_mid 0.18
_exptl_crystal_size_min 0.10
_refine_diff_density_max 0.287
_refine_diff_density_min -0.211
_refine_diff_density_rms 0.044
_refine_ls_extinction_method none
_refine_ls_goodness_of_fit_ref 1.028
_refine_ls_hydrogen_treatment refall
_refine_ls_matrix_type full
_refine_ls_number_parameters 136
_refine_ls_number_reflns 1780
_refine_ls_number_restraints 0
_refine_ls_restrained_S_all 1.028
_refine_ls_R_factor_all 0.0452
_refine_ls_R_factor_gt 0.0389
_refine_ls_shift/su_max 0.000
_refine_ls_shift/su_mean 0.000
_refine_ls_structure_factor_coef Fsqd
_refine_ls_weighting_details 'calc w=1/[\s^2^(Fo^2^)+(0.0641P)^2^+0.3015P] where P=(Fo^2^+2Fc^2^)/3'
_refine_ls_weighting_scheme calc
_refine_ls_wR_factor_gt 0.1035
_refine_ls_wR_factor_ref 0.1086
_reflns_number_gt 1538
_reflns_number_total 1780
_reflns_threshold_expression >2sigma(I)
_cod_data_source_file cg800171h_si_002.cif
_cod_data_source_block mrh15a
_cod_depositor_comments
;
The following automatic conversions were performed:

'_symmetry_cell_setting' value 'Orthorhombic' changed to
'orthorhombic' according to
/home/saulius/struct/CIF-dictionaries/cif_core.dic dictionary named
'cif_core.dic' version 2.4.1 from 2010-06-29.

Automatic conversion script
Id: cif_fix_values 1715 2011-07-08 13:25:40Z adriana 
;
_cod_original_cell_volume 1492.1(6)
_cod_original_sg_symbol_H-M Pbca
_cod_database_code 4503628

loop_
_symmetry_equiv_pos_as_xyz
'x, y, z'
'-x+1/2, -y, z+1/2'
'-x, y+1/2, -z+1/2'
'x+1/2, -y+1/2, -z'
'-x, -y, -z'
'x-1/2, y, -z-1/2'
'x, -y-1/2, z-1/2'
'-x-1/2, y-1/2, z'

loop_
_atom_site_label
_atom_site_type_symbol
_atom_site_fract_x
_atom_site_fract_y
_atom_site_fract_z
_atom_site_U_iso_or_equiv
_atom_site_adp_type
_atom_site_occupancy
_atom_site_symmetry_multiplicity
_atom_site_calc_flag
O1 O 0.57072(6) 0.50371(15) 0.56740(5) 0.0333(2) Uani 1 1 d
O2 O 0.67195(6) -0.07747(14) 0.55521(5) 0.0346(2) Uani 1 1 d
N1 N 0.60071(7) 0.15996(16) 0.47172(5) 0.0239(2) Uani 1 1 d
C1 C 0.61367(9) 0.2960(2) 0.59404(6) 0.0283(3) Uani 1 1 d
C2 C 0.63186(8) 0.10778(19) 0.53773(6) 0.0247(3) Uani 1 1 d
C3 C 0.61026(7) 0.02683(19) 0.40775(6) 0.0224(3) Uani 1 1 d
C4 C 0.57206(8) 0.12659(19) 0.34593(6) 0.0263(3) Uani 1 1 d
C5 C 0.58184(8) 0.0125(2) 0.28078(7) 0.0305(3) Uani 1 1 d
C6 C 0.62942(8) -0.2024(2) 0.27622(7) 0.0308(3) Uani 1 1 d
C7 C 0.66587(8) -0.3025(2) 0.33766(7) 0.0287(3) Uani 1 1 d
C8 C 0.65674(8) -0.19124(19) 0.40379(6) 0.0260(3) Uani 1 1 d
H1 H 0.6116(13) 0.612(3) 0.5643(10) 0.056(5) Uiso 1 1 d
H1A H 0.5702(10) 0.224(3) 0.6300(7) 0.034(4) Uiso 1 1 d
H1B H 0.6733(10) 0.331(3) 0.6175(8) 0.036(4) Uiso 1 1 d
H2 H 0.5711(10) 0.296(3) 0.4680(7) 0.030(4) Uiso 1 1 d
H4 H 0.5390(10) 0.276(3) 0.3493(7) 0.031(3) Uiso 1 1 d
H5 H 0.5541(10) 0.079(3) 0.2396(8) 0.035(4) Uiso 1 1 d
H6 H 0.6379(10) -0.278(3) 0.2293(8) 0.037(4) Uiso 1 1 d
H7 H 0.6973(10) -0.451(2) 0.3354(7) 0.028(3) Uiso 1 1 d
H8 H 0.6839(9) -0.259(2) 0.4455(7) 0.030(3) Uiso 1 1 d

loop_
_atom_site_aniso_label
_atom_site_aniso_U_11
_atom_site_aniso_U_22
_atom_site_aniso_U_33
_atom_site_aniso_U_23
_atom_site_aniso_U_13
_atom_site_aniso_U_12
O1 0.0321(5) 0.0237(4) 0.0440(5) -0.0047(4) 0.0038(4) 0.0030(4)
O2 0.0443(5) 0.0230(4) 0.0364(5) 0.0015(3) -0.0100(4) 0.0050(4)
N1 0.0252(5) 0.0184(4) 0.0280(5) 0.0004(3) 0.0006(4) 0.0037(4)
C1 0.0293(6) 0.0249(6) 0.0305(6) -0.0006(4) 0.0030(5) -0.0024(4)
C2 0.0232(5) 0.0207(5) 0.0303(6) 0.0008(4) 0.0011(4) -0.0028(4)
C3 0.0193(5) 0.0200(5) 0.0279(6) 0.0002(4) 0.0019(4) -0.0020(4)
C4 0.0241(5) 0.0224(5) 0.0323(6) 0.0028(4) 0.0011(4) 0.0023(4)
C5 0.0300(6) 0.0326(6) 0.0288(6) 0.0016(5) -0.0026(5) 0.0007(5)
C6 0.0282(6) 0.0316(6) 0.0324(6) -0.0081(5) -0.0002(5) -0.0021(5)
C7 0.0244(5) 0.0211(5) 0.0407(7) -0.0053(4) -0.0001(5) 0.0003(4)
C8 0.0242(5) 0.0208(5) 0.0329(6) 0.0010(4) -0.0018(4) 0.0008(4)

loop_
_atom_type_symbol
_atom_type_description
_atom_type_scat_dispersion_real
_atom_type_scat_dispersion_imag
_atom_type_scat_source
C C 0.0033 0.0016 'International Tables Vol C Tables 4.2.6.8 and 6.1.1.4'
H H 0.0000 0.0000 'International Tables Vol C Tables 4.2.6.8 and 6.1.1.4'
N N 0.0061 0.0033 'International Tables Vol C Tables 4.2.6.8 and 6.1.1.4'
O O 0.0106 0.0060 'International Tables Vol C Tables 4.2.6.8 and 6.1.1.4'

loop_
_geom_angle_atom_site_label_1
_geom_angle_atom_site_label_2
_geom_angle_atom_site_label_3
_geom_angle
C1 O1 H1 109.2(12)
C2 N1 C3 128.88(10)
C2 N1 H2 114.9(9)
C3 N1 H2 116.2(9)
O1 C1 C2 114.12(10)
O1 C1 H1A 107.9(8)
C2 C1 H1A 106.9(9)
O1 C1 H1B 111.5(9)
C2 C1 H1B 107.9(9)
H1A C1 H1B 108.3(12)
O2 C2 N1 125.48(11)
O2 C2 C1 119.12(11)
N1 C2 C1 115.40(10)
C4 C3 C8 119.59(10)
C4 C3 N1 116.66(10)
C8 C3 N1 123.73(10)
C5 C4 C3 120.22(10)
C5 C4 H4 120.7(8)
C3 C4 H4 119.1(8)
C4 C5 C6 120.49(11)
C4 C5 H5 119.5(9)
C6 C5 H5 120.0(9)
C7 C6 C5 119.15(11)
C7 C6 H6 121.2(9)
C5 C6 H6 119.6(9)
C6 C7 C8 121.35(11)
C6 C7 H7 120.0(8)
C8 C7 H7 118.7(8)
C7 C8 C3 119.17(11)
C7 C8 H8 120.7(8)
C3 C8 H8 120.1(8)

loop_
_geom_bond_atom_site_label_1
_geom_bond_atom_site_label_2
_geom_bond_distance
O1 C1 1.4099(15)
O1 H1 0.842(19)
O2 C2 1.2324(14)
N1 C2 1.3430(15)
N1 C3 1.4181(14)
N1 H2 0.879(15)
C1 C2 1.5162(16)
C1 H1A 0.997(14)
C1 H1B 0.972(15)
C3 C4 1.3944(16)
C3 C8 1.3959(15)
C4 C5 1.3840(17)
C4 H4 0.964(14)
C5 C6 1.3886(17)
C5 H5 0.942(15)
C6 C7 1.3798(18)
C6 H6 0.983(15)
C7 C8 1.3921(17)
C7 H7 0.947(14)
C8 H8 0.949(14)

loop_
_geom_hbond_atom_site_label_D
_geom_hbond_atom_site_label_H
_geom_hbond_atom_site_label_A
_geom_hbond_distance_DH
_geom_hbond_distance_HA
_geom_hbond_distance_DA
_geom_hbond_angle_DHA
_geom_hbond_site_symmetry_A
O1 H1 O2 0.842(19) 1.956(19) 2.7707(13) 162.5(17) 1_565
N1 H2 O1 0.879(15) 2.194(14) 2.6703(13) 113.6(11) .
N1 H2 O1 0.879(15) 2.396(15) 3.1661(14) 146.5(12) 5_666
